data_7120629
loop_
_publ_author_name
'Jiang, Bo'
'Liu, Shuai'
'Chen, Ke'
'Lan, Xin-Chan'
'Hao, Wen-Juan'
'Li, Guigen'
'Tu, Shu-Jiang'

_publ_section_title
;
 Synergistic silver/scandium catalysis for divergent synthesis of
 skeletally diverse chromene derivatives
;
_journal_name_full 'Chem. Commun.'
_journal_paper_doi 10.1039/C7CC05563C
_journal_year 2017
_chemical_formula_sum 'C30 H22 O'
_chemical_formula_weight 398.48
_chemical_name_systematic
; 
 ? 
;
_space_group_IT_number 2
_symmetry_cell_setting triclinic
_symmetry_space_group_name_Hall '-P 1'
_symmetry_space_group_name_H-M 'P -1'
_atom_sites_solution_hydrogens geom
_atom_sites_solution_primary direct
_atom_sites_solution_secondary difmap
_audit_creation_method SHELXL-97
_audit_update_record
;
2017-07-17 deposited with the CCDC.
2017-09-07 downloaded from the CCDC.
;
_cell_angle_alpha 68.6970(10)
_cell_angle_beta 85.553(2)
_cell_angle_gamma 78.6130(10)
_cell_formula_units_Z 2
_cell_length_a 6.5067(6)
_cell_length_b 12.6104(11)
_cell_length_c 14.3020(13)
_cell_measurement_reflns_used 844
_cell_measurement_temperature 298(2)
_cell_measurement_theta_max 24.626
_cell_measurement_theta_min 2.732
_cell_volume 1071.78(17)
_computing_cell_refinement 'Bruker SMART'
_computing_data_collection 'Bruker SMART'
_computing_data_reduction 'Bruker SAINT'
_computing_molecular_graphics 'Bruker SHELXTL'
_computing_publication_material 'Bruker SHELXTL'
_computing_structure_refinement 'SHELXL-97 (Sheldrick, 1997)'
_computing_structure_solution 'SHELXS-97 (Sheldrick, 1990)'
_diffrn_ambient_temperature 298(2)
_diffrn_measured_fraction_theta_full 0.975
_diffrn_measured_fraction_theta_max 0.975
_diffrn_measurement_device_type 'CCD area detector'
_diffrn_measurement_method 'phi and omega scans'
_diffrn_radiation_monochromator graphite
_diffrn_radiation_source 'fine-focus sealed tube'
_diffrn_radiation_type MoK\a
_diffrn_radiation_wavelength 0.71073
_diffrn_reflns_av_R_equivalents 0.0342
_diffrn_reflns_av_sigmaI/netI 0.0993
_diffrn_reflns_limit_h_max 7
_diffrn_reflns_limit_h_min -7
_diffrn_reflns_limit_k_max 14
_diffrn_reflns_limit_k_min -14
_diffrn_reflns_limit_l_max 16
_diffrn_reflns_limit_l_min -12
_diffrn_reflns_number 5324
_diffrn_reflns_theta_full 25.02
_diffrn_reflns_theta_max 25.02
_diffrn_reflns_theta_min 2.71
_exptl_absorpt_coefficient_mu 0.073
_exptl_absorpt_correction_T_max 0.9899
_exptl_absorpt_correction_T_min 0.9749
_exptl_absorpt_correction_type multi-scan
_exptl_absorpt_process_details sadabs
_exptl_crystal_colour white
_exptl_crystal_density_diffrn 1.235
_exptl_crystal_density_method 'not measured'
_exptl_crystal_description block
_exptl_crystal_F_000 420
_exptl_crystal_size_max 0.35
_exptl_crystal_size_mid 0.17
_exptl_crystal_size_min 0.14
_refine_diff_density_max 0.211
_refine_diff_density_min -0.230
_refine_diff_density_rms 0.047
_refine_ls_extinction_coef 0.001(2)
_refine_ls_extinction_expression Fc^*^=kFc[1+0.001xFc^2^\l^3^/sin(2\q)]^-1/4^
_refine_ls_extinction_method SHELXL
_refine_ls_goodness_of_fit_ref 1.038
_refine_ls_hydrogen_treatment mixed
_refine_ls_matrix_type full
_refine_ls_number_parameters 281
_refine_ls_number_reflns 3689
_refine_ls_number_restraints 0
_refine_ls_restrained_S_all 1.038
_refine_ls_R_factor_all 0.1518
_refine_ls_R_factor_gt 0.0646
_refine_ls_shift/su_max 0.000
_refine_ls_shift/su_mean 0.000
_refine_ls_structure_factor_coef Fsqd
_refine_ls_weighting_details 'calc w=1/[\s^2^(Fo^2^)+(0.0572P)^2^+0.0000P] where P=(Fo^2^+2Fc^2^)/3'
_refine_ls_weighting_scheme calc
_refine_ls_wR_factor_gt 0.1422
_refine_ls_wR_factor_ref 0.1703
_reflns_number_gt 1674
_reflns_number_total 3689
_reflns_threshold_expression >2sigma(I)
_cod_data_source_file c7cc05563c2.cif
_cod_data_source_block 170526g
_cod_depositor_comments
;
The following automatic conversions were performed:

'_symmetry_cell_setting' value 'Triclinic' changed to 'triclinic'
according to
/home/data/users/saulius/crontab/automatic-downloads/rss-feeds/RSC/lib/dictionaries/cif_core.dic
dictionary named 'cif_core.dic' version 2.4.2 from 2011-04-26.

Automatic conversion script
Id: cif_fix_values 4973 2017-02-22 13:04:09Z antanas 
;
_cod_original_sg_symbol_H-M P-1
_cod_database_code 7120629

loop_
_symmetry_equiv_pos_as_xyz
'x, y, z'
'-x, -y, -z'

loop_
_atom_site_label
_atom_site_type_symbol
_atom_site_fract_x
_atom_site_fract_y
_atom_site_fract_z
_atom_site_U_iso_or_equiv
_atom_site_adp_type
_atom_site_occupancy
_atom_site_symmetry_multiplicity
_atom_site_calc_flag
_atom_site_refinement_flags
O1 O 0.5700(4) 0.11026(19) 0.10209(16) 0.0504(7) Uani 1 1 d .
C1 C 0.6609(5) 0.1056(3) 0.1885(2) 0.0375(8) Uani 1 1 d .
C2 C 0.5638(5) 0.1614(3) 0.2506(2) 0.0368(8) Uani 1 1 d .
C3 C 0.3526(5) 0.2449(3) 0.2223(2) 0.0395(9) Uani 1 1 d .
H3 H 0.2525 0.2179 0.2767 0.047 Uiso 1 1 calc R
C4 C 0.2665(5) 0.2451(3) 0.1265(2) 0.0404(9) Uani 1 1 d .
C5 C 0.3767(5) 0.1805(3) 0.0721(2) 0.0394(9) Uani 1 1 d .
C6 C 0.2992(6) 0.1816(3) -0.0163(2) 0.0481(10) Uani 1 1 d .
H6 H 0.3746 0.1362 -0.0507 0.058 Uiso 1 1 calc R
C7 C 0.1087(6) 0.2508(3) -0.0524(3) 0.0529(10) Uani 1 1 d .
H7 H 0.0554 0.2525 -0.1115 0.064 Uiso 1 1 calc R
C8 C -0.0038(6) 0.3183(3) -0.0002(3) 0.0546(10) Uani 1 1 d .
H8 H -0.1309 0.3660 -0.0249 0.065 Uiso 1 1 calc R
C9 C 0.0747(5) 0.3138(3) 0.0880(3) 0.0479(10) Uani 1 1 d .
H9 H -0.0024 0.3579 0.1230 0.057 Uiso 1 1 calc R
C10 C 0.6721(5) 0.1469(3) 0.3402(2) 0.0400(9) Uani 1 1 d .
C11 C 0.8748(5) 0.0838(3) 0.3564(2) 0.0426(9) Uani 1 1 d .
H11 H 0.9471 0.0782 0.4121 0.051 Uiso 1 1 calc R
C12 C 0.9746(5) 0.0277(3) 0.2915(2) 0.0405(9) Uani 1 1 d .
C13 C 0.8671(5) 0.0359(3) 0.2068(2) 0.0383(8) Uani 1 1 d .
C14 C 0.9651(6) -0.0212(3) 0.1422(3) 0.0470(9) Uani 1 1 d .
H14 H 0.8939 -0.0156 0.0862 0.056 Uiso 1 1 calc R
C15 C 1.1643(6) -0.0847(3) 0.1609(3) 0.0551(10) Uani 1 1 d .
H15 H 1.2277 -0.1220 0.1178 0.066 Uiso 1 1 calc R
C16 C 1.2721(6) -0.0932(3) 0.2454(3) 0.0590(11) Uani 1 1 d .
H16 H 1.4070 -0.1365 0.2582 0.071 Uiso 1 1 calc R
C17 C 1.1812(5) -0.0389(3) 0.3085(3) 0.0483(10) Uani 1 1 d .
H17 H 1.2553 -0.0453 0.3640 0.058 Uiso 1 1 calc R
C18 C 0.3727(5) 0.3674(3) 0.2123(2) 0.0382(9) Uani 1 1 d .
C19 C 0.5209(5) 0.4208(3) 0.1472(3) 0.0479(9) Uani 1 1 d .
H19 H 0.6046 0.3817 0.1099 0.057 Uiso 1 1 calc R
C20 C 0.5482(6) 0.5299(3) 0.1361(3) 0.0609(11) Uani 1 1 d .
H20 H 0.6502 0.5633 0.0922 0.073 Uiso 1 1 calc R
C21 C 0.4249(7) 0.5899(3) 0.1896(3) 0.0654(12) Uani 1 1 d .
H21 H 0.4442 0.6635 0.1828 0.078 Uiso 1 1 calc R
C22 C 0.2729(7) 0.5404(4) 0.2533(3) 0.0725(13) Uani 1 1 d .
H22 H 0.1874 0.5810 0.2890 0.087 Uiso 1 1 calc R
C23 C 0.2470(6) 0.4294(3) 0.2645(3) 0.0567(11) Uani 1 1 d .
H23 H 0.1438 0.3964 0.3077 0.068 Uiso 1 1 calc R
C24 C 0.5679(5) 0.1987(3) 0.4144(2) 0.0407(9) Uani 1 1 d .
C25 C 0.3874(6) 0.1630(3) 0.4665(2) 0.0517(10) Uani 1 1 d .
H25 H 0.3338 0.1055 0.4554 0.062 Uiso 1 1 calc R
C26 C 0.2886(6) 0.2116(4) 0.5337(3) 0.0616(11) Uani 1 1 d .
H26 H 0.1689 0.1863 0.5670 0.074 Uiso 1 1 calc R
C27 C 0.3619(7) 0.2967(4) 0.5532(3) 0.0617(11) Uani 1 1 d .
C28 C 0.5470(7) 0.3298(3) 0.5043(3) 0.0623(11) Uani 1 1 d .
H28 H 0.6031 0.3850 0.5178 0.075 Uiso 1 1 calc R
C29 C 0.6474(6) 0.2817(3) 0.4363(3) 0.0557(10) Uani 1 1 d .
H29 H 0.7698 0.3051 0.4049 0.067 Uiso 1 1 calc R
C30 C 0.2478(8) 0.3530(4) 0.6243(3) 0.1022(17) Uani 1 1 d .
H30A H 0.1355 0.4133 0.5894 0.153 Uiso 1 1 calc R
H30B H 0.3437 0.3855 0.6489 0.153 Uiso 1 1 calc R
H30C H 0.1917 0.2961 0.6796 0.153 Uiso 1 1 calc R

loop_
_atom_site_aniso_label
_atom_site_aniso_U_11
_atom_site_aniso_U_22
_atom_site_aniso_U_33
_atom_site_aniso_U_23
_atom_site_aniso_U_13
_atom_site_aniso_U_12
O1 0.0413(16) 0.0597(16) 0.0509(15) -0.0255(12) -0.0133(12) 0.0057(13)
C1 0.033(2) 0.038(2) 0.043(2) -0.0137(17) -0.0007(17) -0.0093(17)
C2 0.035(2) 0.035(2) 0.037(2) -0.0071(16) 0.0008(16) -0.0106(17)
C3 0.027(2) 0.046(2) 0.040(2) -0.0122(16) 0.0042(16) -0.0032(17)
C4 0.028(2) 0.048(2) 0.044(2) -0.0134(17) 0.0008(17) -0.0092(18)
C5 0.031(2) 0.043(2) 0.042(2) -0.0113(17) -0.0071(17) -0.0073(18)
C6 0.046(3) 0.053(2) 0.053(2) -0.0257(19) -0.0050(19) -0.009(2)
C7 0.048(3) 0.060(3) 0.049(2) -0.017(2) -0.015(2) -0.007(2)
C8 0.030(2) 0.064(3) 0.065(3) -0.018(2) -0.012(2) -0.0002(19)
C9 0.030(2) 0.060(2) 0.054(2) -0.0221(19) -0.0026(18) -0.0056(19)
C10 0.039(2) 0.038(2) 0.038(2) -0.0057(16) 0.0016(17) -0.0128(18)
C11 0.038(2) 0.044(2) 0.042(2) -0.0098(17) -0.0043(17) -0.0102(18)
C12 0.036(2) 0.032(2) 0.046(2) -0.0047(16) -0.0051(18) -0.0070(17)
C13 0.035(2) 0.0286(19) 0.048(2) -0.0092(16) -0.0030(17) -0.0079(16)
C14 0.040(2) 0.048(2) 0.052(2) -0.0179(18) -0.0023(19) -0.0050(19)
C15 0.046(3) 0.053(3) 0.062(3) -0.023(2) 0.004(2) 0.002(2)
C16 0.044(3) 0.051(3) 0.071(3) -0.016(2) -0.012(2) 0.012(2)
C17 0.037(2) 0.045(2) 0.054(2) -0.0082(19) -0.0086(19) -0.0032(18)
C18 0.032(2) 0.045(2) 0.0362(19) -0.0150(16) -0.0008(16) -0.0014(17)
C19 0.037(2) 0.050(2) 0.060(2) -0.0275(19) 0.0076(19) -0.0037(19)
C20 0.056(3) 0.055(3) 0.074(3) -0.023(2) -0.002(2) -0.015(2)
C21 0.074(3) 0.045(3) 0.078(3) -0.026(2) -0.017(3) 0.002(2)
C22 0.079(4) 0.066(3) 0.070(3) -0.039(2) -0.001(3) 0.021(3)
C23 0.045(3) 0.061(3) 0.057(2) -0.022(2) 0.016(2) 0.004(2)
C24 0.040(2) 0.044(2) 0.036(2) -0.0126(17) -0.0014(17) -0.0076(18)
C25 0.054(3) 0.054(2) 0.044(2) -0.0092(18) 0.003(2) -0.020(2)
C26 0.056(3) 0.080(3) 0.045(2) -0.019(2) 0.014(2) -0.014(2)
C27 0.064(3) 0.071(3) 0.047(2) -0.025(2) 0.001(2) 0.003(2)
C28 0.068(3) 0.066(3) 0.061(3) -0.032(2) -0.001(2) -0.012(2)
C29 0.046(3) 0.067(3) 0.057(2) -0.027(2) 0.004(2) -0.010(2)
C30 0.097(4) 0.129(4) 0.082(3) -0.060(3) 0.012(3) 0.013(3)

loop_
_atom_type_symbol
_atom_type_description
_atom_type_scat_dispersion_real
_atom_type_scat_dispersion_imag
_atom_type_scat_source
C C 0.0033 0.0016 'International Tables Vol C Tables 4.2.6.8 and 6.1.1.4'
H H 0.0000 0.0000 'International Tables Vol C Tables 4.2.6.8 and 6.1.1.4'
O O 0.0106 0.0060 'International Tables Vol C Tables 4.2.6.8 and 6.1.1.4'

loop_
_geom_angle_atom_site_label_1
_geom_angle_atom_site_label_2
_geom_angle_atom_site_label_3
_geom_angle
C5 O1 C1 119.3(3)
C2 C1 O1 123.5(3)
C2 C1 C13 123.1(3)
O1 C1 C13 113.4(3)
C1 C2 C10 118.3(3)
C1 C2 C3 121.1(3)
C10 C2 C3 120.4(3)
C4 C3 C18 110.6(2)
C4 C3 C2 111.3(3)
C18 C3 C2 111.0(3)
C4 C3 H3 107.9
C18 C3 H3 107.9
C2 C3 H3 107.9
C5 C4 C9 117.3(3)
C5 C4 C3 121.9(3)
C9 C4 C3 120.7(3)
O1 C5 C4 122.5(3)
O1 C5 C6 115.5(3)
C4 C5 C6 122.0(3)
C7 C6 C5 119.2(3)
C7 C6 H6 120.4
C5 C6 H6 120.4
C6 C7 C8 120.0(3)
C6 C7 H7 120.0
C8 C7 H7 120.0
C9 C8 C7 119.5(3)
C9 C8 H8 120.2
C7 C8 H8 120.2
C8 C9 C4 121.9(3)
C8 C9 H9 119.0
C4 C9 H9 119.0
C11 C10 C2 119.0(3)
C11 C10 C24 120.3(3)
C2 C10 C24 120.7(3)
C10 C11 C12 122.2(3)
C10 C11 H11 118.9
C12 C11 H11 118.9
C13 C12 C11 119.4(3)
C13 C12 C17 117.9(3)
C11 C12 C17 122.6(3)
C12 C13 C14 119.8(3)
C12 C13 C1 117.8(3)
C14 C13 C1 122.4(3)
C15 C14 C13 120.7(3)
C15 C14 H14 119.6
C13 C14 H14 119.6
C14 C15 C16 119.7(4)
C14 C15 H15 120.1
C16 C15 H15 120.1
C17 C16 C15 120.6(4)
C17 C16 H16 119.7
C15 C16 H16 119.7
C16 C17 C12 121.2(3)
C16 C17 H17 119.4
C12 C17 H17 119.4
C19 C18 C23 117.5(3)
C19 C18 C3 119.3(3)
C23 C18 C3 123.2(3)
C20 C19 C18 121.9(3)
C20 C19 H19 119.0
C18 C19 H19 119.0
C19 C20 C21 120.1(4)
C19 C20 H20 120.0
C21 C20 H20 120.0
C20 C21 C22 119.6(4)
C20 C21 H21 120.2
C22 C21 H21 120.2
C21 C22 C23 120.0(4)
C21 C22 H22 120.0
C23 C22 H22 120.0
C18 C23 C22 120.9(4)
C18 C23 H23 119.5
C22 C23 H23 119.5
C29 C24 C25 117.5(3)
C29 C24 C10 121.8(3)
C25 C24 C10 120.7(3)
C26 C25 C24 121.0(4)
C26 C25 H25 119.5
C24 C25 H25 119.5
C25 C26 C27 121.8(4)
C25 C26 H26 119.1
C27 C26 H26 119.1
C26 C27 C28 117.5(4)
C26 C27 C30 121.6(4)
C28 C27 C30 120.9(4)
C29 C28 C27 121.1(4)
C29 C28 H28 119.4
C27 C28 H28 119.4
C28 C29 C24 121.0(4)
C28 C29 H29 119.5
C24 C29 H29 119.5
C27 C30 H30A 109.5
C27 C30 H30B 109.5
H30A C30 H30B 109.5
C27 C30 H30C 109.5
H30A C30 H30C 109.5
H30B C30 H30C 109.5

loop_
_geom_bond_atom_site_label_1
_geom_bond_atom_site_label_2
_geom_bond_distance
O1 C5 1.385(4)
O1 C1 1.388(3)
C1 C2 1.370(4)
C1 C13 1.437(4)
C2 C10 1.446(4)
C2 C3 1.538(4)
C3 C4 1.520(4)
C3 C18 1.529(4)
C3 H3 0.9800
C4 C5 1.388(4)
C4 C9 1.394(4)
C5 C6 1.392(4)
C6 C7 1.382(4)
C6 H6 0.9300
C7 C8 1.396(5)
C7 H7 0.9300
C8 C9 1.376(4)
C8 H8 0.9300
C9 H9 0.9300
C10 C11 1.388(4)
C10 C24 1.494(4)
C11 C12 1.409(4)
C11 H11 0.9300
C12 C13 1.406(4)
C12 C17 1.425(4)
C13 C14 1.411(4)
C14 C15 1.372(5)
C14 H14 0.9300
C15 C16 1.403(5)
C15 H15 0.9300
C16 C17 1.357(5)
C16 H16 0.9300
C17 H17 0.9300
C18 C19 1.383(4)
C18 C23 1.384(4)
C19 C20 1.372(4)
C19 H19 0.9300
C20 C21 1.374(5)
C20 H20 0.9300
C21 C22 1.374(5)
C21 H21 0.9300
C22 C23 1.393(5)
C22 H22 0.9300
C23 H23 0.9300
C24 C29 1.392(4)
C24 C25 1.402(4)
C25 C26 1.375(5)
C25 H25 0.9300
C26 C27 1.377(5)
C26 H26 0.9300
C27 C28 1.403(5)
C27 C30 1.514(5)
C28 C29 1.383(5)
C28 H28 0.9300
C29 H29 0.9300
C30 H30A 0.9600
C30 H30B 0.9600
C30 H30C 0.9600

loop_
_geom_torsion_atom_site_label_1
_geom_torsion_atom_site_label_2
_geom_torsion_atom_site_label_3
_geom_torsion_atom_site_label_4
_geom_torsion
C5 O1 C1 C2 4.4(4)
C5 O1 C1 C13 -175.9(3)
O1 C1 C2 C10 178.1(3)
C13 C1 C2 C10 -1.6(4)
O1 C1 C2 C3 -6.6(5)
C13 C1 C2 C3 173.7(3)
C1 C2 C3 C4 5.4(4)
C10 C2 C3 C4 -179.3(3)
C1 C2 C3 C18 -118.3(3)
C10 C2 C3 C18 57.0(4)
C18 C3 C4 C5 121.0(3)
C2 C3 C4 C5 -2.8(4)
C18 C3 C4 C9 -57.0(4)
C2 C3 C4 C9 179.2(3)
C1 O1 C5 C4 -1.5(4)
C1 O1 C5 C6 178.8(3)
C9 C4 C5 O1 179.1(3)
C3 C4 C5 O1 1.1(5)
C9 C4 C5 C6 -1.2(5)
C3 C4 C5 C6 -179.3(3)
O1 C5 C6 C7 -179.0(3)
C4 C5 C6 C7 1.4(5)
C5 C6 C7 C8 -0.2(5)
C6 C7 C8 C9 -1.1(5)
C7 C8 C9 C4 1.2(5)
C5 C4 C9 C8 -0.1(5)
C3 C4 C9 C8 178.0(3)
C1 C2 C10 C11 4.2(4)
C3 C2 C10 C11 -171.2(3)
C1 C2 C10 C24 -175.6(3)
C3 C2 C10 C24 9.0(4)
C2 C10 C11 C12 -3.6(5)
C24 C10 C11 C12 176.2(3)
C10 C11 C12 C13 0.3(5)
C10 C11 C12 C17 -178.9(3)
C11 C12 C13 C14 -179.2(3)
C17 C12 C13 C14 0.0(4)
C11 C12 C13 C1 2.4(4)
C17 C12 C13 C1 -178.4(3)
C2 C1 C13 C12 -1.7(4)
O1 C1 C13 C12 178.6(3)
C2 C1 C13 C14 180.0(3)
O1 C1 C13 C14 0.3(4)
C12 C13 C14 C15 0.1(5)
C1 C13 C14 C15 178.4(3)
C13 C14 C15 C16 0.0(5)
C14 C15 C16 C17 -0.2(5)
C15 C16 C17 C12 0.2(5)
C13 C12 C17 C16 -0.1(5)
C11 C12 C17 C16 179.1(3)
C4 C3 C18 C19 -68.5(4)
C2 C3 C18 C19 55.5(4)
C4 C3 C18 C23 110.6(4)
C2 C3 C18 C23 -125.3(3)
C23 C18 C19 C20 1.7(5)
C3 C18 C19 C20 -179.1(3)
C18 C19 C20 C21 -0.7(5)
C19 C20 C21 C22 -0.7(6)
C20 C21 C22 C23 1.1(6)
C19 C18 C23 C22 -1.4(5)
C3 C18 C23 C22 179.4(3)
C21 C22 C23 C18 0.0(6)
C11 C10 C24 C29 61.9(4)
C2 C10 C24 C29 -118.2(4)
C11 C10 C24 C25 -116.6(4)
C2 C10 C24 C25 63.3(4)
C29 C24 C25 C26 2.5(5)
C10 C24 C25 C26 -178.9(3)
C24 C25 C26 C27 -0.2(6)
C25 C26 C27 C28 -2.2(6)
C25 C26 C27 C30 177.6(4)
C26 C27 C28 C29 2.3(6)
C30 C27 C28 C29 -177.5(4)
C27 C28 C29 C24 -0.1(6)
C25 C24 C29 C28 -2.3(5)
C10 C24 C29 C28 179.1(3)
